data_7718374
loop_
_publ_author_name
'Ji, Yun'
'Zhang, Huili'
'Wen, Xin'
'Chen, Jindong'
'Yang, Guangsai'
'Yan, Yuchen'
'Peng, Guang'
'Ye, Ning'

_publ_section_title
;
 K2SO4(NH3SO3)2 and Cs2SO4(NH3SO3)3: two deep-UV transparent
 sulfamate-sulfates with moderate birefringence
;
_journal_issue 16
_journal_name_full 'Dalton Transactions'
_journal_page_first 6596
_journal_page_last 6602
_journal_paper_doi 10.1039/D5DT00401B
_journal_volume 54
_journal_year 2025
_chemical_formula_moiety 'Cs2 H9 N3 O13 S4'
_chemical_formula_sum 'Cs2 H9 N3 O13 S4'
_chemical_formula_weight 653.16
_space_group_crystal_system hexagonal
_space_group_IT_number 190
_space_group_name_Hall 'P -6c -2c'
_space_group_name_H-M_alt 'P -6 2 c'
_atom_sites_solution_hydrogens geom
_atom_sites_solution_primary iterative
_audit_creation_date 2024-11-16
_audit_creation_method
;
Olex2 1.5-alpha
(compiled 2023.03.06 svn.rbb2c1857 for OlexSys, GUI svn.r6748)
;
_audit_update_record
;
2025-01-06 deposited with the CCDC.	2025-03-14 downloaded from the CCDC.
;
_cell_angle_alpha 90
_cell_angle_beta 90
_cell_angle_gamma 120
_cell_formula_units_Z 2
_cell_length_a 8.7339(3)
_cell_length_b 8.7339(3)
_cell_length_c 12.1915(9)
_cell_measurement_reflns_used 1340
_cell_measurement_temperature 273.15
_cell_measurement_theta_max 25.58
_cell_measurement_theta_min 2.69
_cell_volume 805.39(7)
_computing_cell_refinement 'SAINT V8.38A (Bruker, 2018)'
_computing_data_reduction 'SAINT V8.38A (Bruker, 2018)'
_computing_molecular_graphics 'Olex2 1.5-alpha (Dolomanov et al., 2009)'
_computing_publication_material 'Olex2 1.5-alpha (Dolomanov et al., 2009)'
_computing_structure_refinement 'XL  (Sheldrick, 2008)'
_computing_structure_solution 'olex2.solve 1.5-alpha (Bourhis et al., 2015)'
_diffrn_ambient_temperature 273.15
_diffrn_measured_fraction_theta_full 1.000
_diffrn_measured_fraction_theta_max 0.997
_diffrn_measurement_device_type 'CCD area detector'
_diffrn_measurement_method 'phi and omega scans'
_diffrn_radiation_monochromator graphite
_diffrn_radiation_type MoK\a
_diffrn_radiation_wavelength 0.71073
_diffrn_reflns_av_R_equivalents 0.0759
_diffrn_reflns_av_unetI/netI 0.0563
_diffrn_reflns_Laue_measured_fraction_full 1.000
_diffrn_reflns_Laue_measured_fraction_max 0.997
_diffrn_reflns_limit_h_max 10
_diffrn_reflns_limit_h_min -10
_diffrn_reflns_limit_k_max 9
_diffrn_reflns_limit_k_min -10
_diffrn_reflns_limit_l_max 15
_diffrn_reflns_limit_l_min -15
_diffrn_reflns_number 5203
_diffrn_reflns_point_group_measured_fraction_full 1.000
_diffrn_reflns_point_group_measured_fraction_max 0.998
_diffrn_reflns_theta_full 25.242
_diffrn_reflns_theta_max 27.480
_diffrn_reflns_theta_min 2.693
_diffrn_source_current 1.4
_diffrn_source_power 0.07
_diffrn_source_voltage 50.0
_exptl_absorpt_coefficient_mu 5.109
_exptl_absorpt_correction_T_max 0.7456
_exptl_absorpt_correction_T_min 0.5662
_exptl_absorpt_correction_type none
_exptl_absorpt_process_details
;
SADABS-2016/2 (Bruker,2016/2) was used for absorption correction.
wR2(int) was 0.1066 before and 0.0643 after correction.
The Ratio of minimum to maximum transmission is 0.7594.
The \l/2 correction factor is Not present.
;
_exptl_crystal_colour 'clear light colourless'
_exptl_crystal_colour_lustre clear
_exptl_crystal_colour_modifier light
_exptl_crystal_colour_primary colourless
_exptl_crystal_density_diffrn 2.693
_exptl_crystal_description hexagonal
_exptl_crystal_F_000 616
_exptl_crystal_size_max 0.13
_exptl_crystal_size_mid 0.12
_exptl_crystal_size_min 0.1
_refine_diff_density_max 0.895
_refine_diff_density_min -0.519
_refine_diff_density_rms 0.125
_refine_ls_abs_structure_details
;
 Flack x determined using 185 quotients [(I+)-(I-)]/[(I+)+(I-)]
 (Parsons, Flack and Wagner, Acta Cryst. B69 (2013) 249-259).
;
_refine_ls_abs_structure_Flack -0.02(3)
_refine_ls_extinction_coef 0.015(2)
_refine_ls_extinction_expression Fc^*^=kFc[1+0.001xFc^2^\l^3^/sin(2\q)]^-1/4^
_refine_ls_extinction_method 'SHELXL-2018/3 (Sheldrick 2018)'
_refine_ls_goodness_of_fit_ref 1.060
_refine_ls_hydrogen_treatment constr
_refine_ls_matrix_type full
_refine_ls_number_parameters 47
_refine_ls_number_reflns 653
_refine_ls_number_restraints 6
_refine_ls_restrained_S_all 1.063
_refine_ls_R_factor_all 0.0520
_refine_ls_R_factor_gt 0.0363
_refine_ls_shift/su_max 0.000
_refine_ls_shift/su_mean 0.000
_refine_ls_structure_factor_coef Fsqd
_refine_ls_weighting_details 'w=1/[\s^2^(Fo^2^)+(0.0399P)^2^+2.2641P] where P=(Fo^2^+2Fc^2^)/3'
_refine_ls_weighting_scheme calc
_refine_ls_wR_factor_gt 0.0829
_refine_ls_wR_factor_ref 0.0888
_reflns_Friedel_coverage 0.679
_reflns_Friedel_fraction_full 1.000
_reflns_Friedel_fraction_max 1.000
_reflns_number_gt 536
_reflns_number_total 653
_reflns_threshold_expression 'I > 2\s(I)'
_cod_data_source_file d5dt00401b2.cif
_cod_data_source_block 1
_cod_depositor_comments 'Adding full bibliography for 7718374--7718375.cif.'
_cod_original_cell_volume 805.39(8)
_cod_database_code 7718374
_shelx_shelxl_version_number 2018/3
_shelx_space_group_comment
;
The symmetry employed for this shelxl refinement is uniquely defined
by the following loop, which should always be used as a source of
symmetry information in preference to the above space-group names.
They are only intended as comments.
;
_shelx_estimated_absorpt_t_max 0.629
_shelx_estimated_absorpt_t_min 0.556
_olex2_refinement_description
;
1. Uiso/Uaniso restraints and constraints
Uanis(O4) \\sim Ueq: with sigma of 0.005 and sigma for terminal atoms of 0.01
2. Others
 Fixed Sof: H1A(0.5) H1B(0.5) H1C(0.5) O3(0.166667) O4(0.5)
3.a Idealised Me refined as rotating group:
 N1(H1A,H1B,H1C)
;
_olex2_submission_special_instructions 'No special instructions were received'

loop_
_space_group_symop_operation_xyz
'x, y, z'
'-y, x-y, z'
'-x+y, -x, z'
'x, y, -z+1/2'
'-y, x-y, -z+1/2'
'-x+y, -x, -z+1/2'
'y, x, -z'
'x-y, -y, -z'
'-x, -x+y, -z'
'y, x, z+1/2'
'x-y, -y, z+1/2'
'-x, -x+y, z+1/2'

loop_
_atom_site_label
_atom_site_type_symbol
_atom_site_fract_x
_atom_site_fract_y
_atom_site_fract_z
_atom_site_U_iso_or_equiv
_atom_site_adp_type
_atom_site_occupancy
_atom_site_site_symmetry_order
_atom_site_calc_flag
_atom_site_refinement_flags_posn
_atom_site_refinement_flags_adp
_atom_site_refinement_flags_occupancy
_atom_site_disorder_assembly
_atom_site_disorder_group
Cs1 Cs 0.666667 0.333333 0.96349(7) 0.0423(4) Uani 1 3 d S T P . .
S1 S 1.0113(4) 0.6256(4) 0.750000 0.0257(7) Uani 1 2 d S T P . .
O1 O 0.8371(11) 0.6000(12) 0.750000 0.035(2) Uani 1 2 d S T P . .
O2 O 1.0607(10) 0.5697(10) 0.8480(6) 0.056(2) Uani 1 1 d . . . . .
N1 N 1.149(2) 0.8545(19) 0.750000 0.028(2) Uani 1 2 d S T P . .
H1A H 1.143217 0.897544 0.815157 0.034 Uiso 0.5 1 calc R U P A -1
H1B H 1.113230 0.901817 0.698218 0.034 Uiso 0.5 1 calc R U P A -1
H1C H 1.259319 0.881000 0.736626 0.034 Uiso 0.5 1 calc R U P A -1
S2 S 1.000000 1.000000 1.000000 0.094(3) Uani 1 6 d S T P . .
O3 O 1.000000 1.000000 0.8944(16) 0.059(6) Uani 0.5 3 d S T P . .
O4 O 1.053(4) 1.208(3) 0.9644(18) 0.113(10) Uani 0.5 1 d . U P . .

loop_
_atom_site_aniso_label
_atom_site_aniso_U_11
_atom_site_aniso_U_22
_atom_site_aniso_U_33
_atom_site_aniso_U_23
_atom_site_aniso_U_13
_atom_site_aniso_U_12
Cs1 0.0523(5) 0.0523(5) 0.0221(5) 0.000 0.000 0.0262(3)
S1 0.0197(14) 0.0215(15) 0.0357(16) 0.000 0.000 0.0102(13)
O1 0.022(5) 0.035(5) 0.049(5) 0.000 0.000 0.016(4)
O2 0.041(4) 0.043(5) 0.072(5) 0.026(4) -0.020(4) 0.011(3)
N1 0.029(7) 0.020(7) 0.035(5) 0.000 0.000 0.012(4)
S2 0.132(5) 0.132(5) 0.017(3) 0.000 0.000 0.066(3)
O3 0.080(10) 0.080(10) 0.018(9) 0.000 0.000 0.040(5)
O4 0.117(12) 0.111(11) 0.112(11) 0.014(6) 0.006(6) 0.058(7)

loop_
_atom_type_symbol
_atom_type_description
_atom_type_scat_dispersion_real
_atom_type_scat_dispersion_imag
_atom_type_scat_source
Cs Cs -0.3680 2.1192 'International Tables Vol C Tables 4.2.6.8 and 6.1.1.4'
H H 0.0000 0.0000 'International Tables Vol C Tables 4.2.6.8 and 6.1.1.4'
N N 0.0061 0.0033 'International Tables Vol C Tables 4.2.6.8 and 6.1.1.4'
O O 0.0106 0.0060 'International Tables Vol C Tables 4.2.6.8 and 6.1.1.4'
S S 0.1246 0.1234 'International Tables Vol C Tables 4.2.6.8 and 6.1.1.4'

loop_
_geom_angle_atom_site_label_1
_geom_angle_atom_site_label_2
_geom_angle_atom_site_label_3
_geom_angle
_geom_angle_site_symmetry_1
_geom_angle_site_symmetry_3
_geom_angle_publ_flag
O1 Cs1 O1 64.65(19) 3_665 2_655 ?
O1 Cs1 O1 64.65(19) 3_665 . ?
O1 Cs1 O1 64.6(2) 2_655 . ?
O1 Cs1 O2 61.8(2) 3_665 . ?
O1 Cs1 O2 61.8(2) . 2_655 ?
O1 Cs1 O2 42.74(18) . . ?
O1 Cs1 O2 101.75(17) 2_655 . ?
O1 Cs1 O2 42.74(18) 3_665 3_665 ?
O1 Cs1 O2 101.75(17) 3_665 2_655 ?
O1 Cs1 O2 61.8(2) 2_655 3_665 ?
O1 Cs1 O2 101.75(17) . 3_665 ?
O1 Cs1 O2 42.74(17) 2_655 2_655 ?
O1 Cs1 O4 109.4(4) 2_655 8_677 ?
O1 Cs1 O4 109.4(4) . 9_757 ?
O1 Cs1 O4 128.7(4) . 7_447 ?
O1 Cs1 O4 128.7(4) 3_665 8_677 ?
O1 Cs1 O4 67.5(4) 2_655 7_447 ?
O1 Cs1 O4 67.5(4) 3_665 9_757 ?
O1 Cs1 O4 128.7(4) 2_655 9_757 ?
O1 Cs1 O4 67.5(4) . 8_677 ?
O1 Cs1 O4 109.4(4) 3_665 7_447 ?
O2 Cs1 O1 120.0(2) 9_767 3_665 ?
O2 Cs1 O1 120.0(2) 8_567 . ?
O2 Cs1 O1 105.7(2) 7_547 3_665 ?
O2 Cs1 O1 105.7(2) 8_567 2_655 ?
O2 Cs1 O1 167.3(2) 7_547 . ?
O2 Cs1 O1 120.0(2) 7_547 2_655 ?
O2 Cs1 O1 167.3(2) 9_767 2_655 ?
O2 Cs1 O1 105.7(2) 9_767 . ?
O2 Cs1 O1 167.3(2) 8_567 3_665 ?
O2 Cs1 O2 126.30(12) 7_547 . ?
O2 Cs1 O2 72.9(2) 7_547 3_665 ?
O2 Cs1 O2 71.3(2) 9_767 8_567 ?
O2 Cs1 O2 103.24(15) 3_665 2_655 ?
O2 Cs1 O2 71.3(2) 7_547 8_567 ?
O2 Cs1 O2 103.24(15) 3_665 . ?
O2 Cs1 O2 130.17(7) 8_567 . ?
O2 Cs1 O2 130.17(7) 9_767 3_665 ?
O2 Cs1 O2 72.9(2) 8_567 2_655 ?
O2 Cs1 O2 126.30(11) 9_767 2_655 ?
O2 Cs1 O2 71.3(2) 7_547 9_767 ?
O2 Cs1 O2 130.17(7) 7_547 2_655 ?
O2 Cs1 O2 126.30(12) 8_567 3_665 ?
O2 Cs1 O2 72.9(2) 9_767 . ?
O2 Cs1 O2 103.24(15) . 2_655 ?
O2 Cs1 O4 61.0(4) 7_547 7_447 ?
O2 Cs1 O4 118.2(4) 7_547 8_677 ?
O2 Cs1 O4 69.8(4) . 9_757 ?
O2 Cs1 O4 71.0(4) 2_655 7_447 ?
O2 Cs1 O4 58.2(4) 8_567 7_447 ?
O2 Cs1 O4 69.8(4) 3_665 7_447 ?
O2 Cs1 O4 118.2(4) 8_567 9_757 ?
O2 Cs1 O4 168.9(3) 3_665 8_677 ?
O2 Cs1 O4 61.0(4) 8_567 8_677 ?
O2 Cs1 O4 58.2(4) 7_547 9_757 ?
O2 Cs1 O4 61.0(4) 9_767 9_757 ?
O2 Cs1 O4 71.0(4) 3_665 9_757 ?
O2 Cs1 O4 71.0(4) . 8_677 ?
O2 Cs1 O4 168.9(3) . 7_447 ?
O2 Cs1 O4 118.2(4) 9_767 7_447 ?
O2 Cs1 O4 168.9(3) 2_655 9_757 ?
O2 Cs1 O4 58.2(4) 9_767 8_677 ?
O2 Cs1 O4 69.8(4) 2_655 8_677 ?
O4 Cs1 O4 114.3(3) 9_757 8_677 ?
O4 Cs1 O4 114.3(3) 7_447 8_677 ?
O4 Cs1 O4 114.3(3) 9_757 7_447 ?
Cs1 S1 Cs1 85.63(6) . 4_556 ?
O1 S1 Cs1 58.2(2) . 4_556 ?
O1 S1 Cs1 58.2(2) . . ?
O1 S1 O2 115.2(4) . . ?
O1 S1 O2 115.2(4) . 4_556 ?
O1 S1 N1 104.4(6) . . ?
O2 S1 Cs1 127.5(4) . 4_556 ?
O2 S1 Cs1 58.5(3) . . ?
O2 S1 Cs1 58.5(3) 4_556 4_556 ?
O2 S1 Cs1 127.5(4) 4_556 . ?
O2 S1 O2 112.6(7) . 4_556 ?
O2 S1 N1 103.8(4) 4_556 . ?
O2 S1 N1 103.8(4) . . ?
N1 S1 Cs1 128.70(19) . 4_556 ?
N1 S1 Cs1 128.70(19) . . ?
Cs1 O1 Cs1 103.7(2) . 4_556 ?
S1 O1 Cs1 100.4(3) . . ?
S1 O1 Cs1 100.4(3) . 4_556 ?
Cs1 O2 Cs1 105.7(2) 7_657 . ?
S1 O2 Cs1 99.8(4) . . ?
S1 O2 Cs1 147.4(5) . 7_657 ?
S1 N1 H1A 109.5 . . ?
S1 N1 H1B 109.5 . . ?
S1 N1 H1C 109.5 . . ?
H1A N1 H1B 109.5 . . ?
H1A N1 H1C 109.5 . . ?
H1B N1 H1C 109.5 . . ?
O3 S2 O3 180.0 7_557 . ?
O3 S2 O4 104.9(8) 7_557 . ?
O3 S2 O4 75.1(8) . 3_675 ?
O3 S2 O4 75.1(8) . . ?
O3 S2 O4 75.1(8) 7_557 7_557 ?
O3 S2 O4 75.1(8) 7_557 8_677 ?
O3 S2 O4 75.1(8) . 2_765 ?
O3 S2 O4 104.9(8) . 9_767 ?
O3 S2 O4 104.9(8) 7_557 3_675 ?
O3 S2 O4 104.9(8) . 7_557 ?
O3 S2 O4 104.9(8) 7_557 2_765 ?
O3 S2 O4 104.9(8) . 8_677 ?
O3 S2 O4 75.1(8) 7_557 9_767 ?
O4 S2 O4 113.6(6) 8_677 9_767 ?
O4 S2 O4 113.6(6) 7_557 8_677 ?
O4 S2 O4 113.6(6) 7_557 9_767 ?
O4 S2 O4 149.3(18) 2_765 7_557 ?
O4 S2 O4 113.6(6) . 3_675 ?
O4 S2 O4 95.5(19) 2_765 9_767 ?
O4 S2 O4 149.3(19) 9_767 3_675 ?
O4 S2 O4 149.3(18) . 8_677 ?
O4 S2 O4 113.6(6) . 2_765 ?
O4 S2 O4 95.5(19) . 7_557 ?
O4 S2 O4 95.5(19) 8_677 3_675 ?
O4 S2 O4 40.8(15) 7_557 3_675 ?
O4 S2 O4 40.8(15) . 9_767 ?
O4 S2 O4 40.8(15) 2_765 8_677 ?
O4 S2 O4 113.6(6) 2_765 3_675 ?
S2 O4 Cs1 143.0(13) . 7_667 ?
O4 O4 Cs1 102.6(17) 9_767 7_667 ?
O4 O4 S2 69.6(8) 9_767 . ?

loop_
_geom_bond_atom_site_label_1
_geom_bond_atom_site_label_2
_geom_bond_distance
_geom_bond_site_symmetry_2
_geom_bond_publ_flag
Cs1 O1 3.309(6) 2_655 ?
Cs1 O1 3.309(6) . ?
Cs1 O1 3.309(6) 3_665 ?
Cs1 O2 3.107(7) 9_767 ?
Cs1 O2 3.314(8) . ?
Cs1 O2 3.107(7) 8_567 ?
Cs1 O2 3.314(8) 3_665 ?
Cs1 O2 3.314(8) 2_655 ?
Cs1 O2 3.107(7) 7_547 ?
Cs1 O4 3.61(3) 9_757 ?
Cs1 O4 3.61(3) 7_447 ?
Cs1 O4 3.61(3) 8_677 ?
S1 O1 1.422(8) . ?
S1 O2 1.436(7) . ?
S1 O2 1.436(7) 4_556 ?
S1 N1 1.743(16) . ?
N1 H1A 0.8900 . ?
N1 H1B 0.8900 . ?
N1 H1C 0.8900 . ?
S2 O3 1.287(19) 7_557 ?
S2 O3 1.287(19) . ?
S2 O4 1.69(2) 2_765 ?
S2 O4 1.69(2) 3_675 ?
S2 O4 1.69(2) 9_767 ?
S2 O4 1.69(2) 7_557 ?
S2 O4 1.69(2) 8_677 ?
S2 O4 1.69(2) . ?
O4 O4 1.18(4) 9_767 ?

loop_
_geom_torsion_atom_site_label_1
_geom_torsion_atom_site_label_2
_geom_torsion_atom_site_label_3
_geom_torsion_atom_site_label_4
_geom_torsion
_geom_torsion_site_symmetry_1
_geom_torsion_site_symmetry_2
_geom_torsion_site_symmetry_3
_geom_torsion_site_symmetry_4
_geom_torsion_publ_flag
Cs1 S1 O1 Cs1 106.2(4) 4_556 . . . ?
Cs1 S1 O1 Cs1 -106.2(4) . . . 4_556 ?
Cs1 S1 O2 Cs1 -54.4(5) 4_556 . . . ?
Cs1 S1 O2 Cs1 164.3(6) 4_556 . . 7_657 ?
Cs1 S1 O2 Cs1 -141.3(10) . . . 7_657 ?
O1 S1 O2 Cs1 13.7(6) . . . . ?
O1 S1 O2 Cs1 -127.6(8) . . . 7_657 ?
O2 S1 O1 Cs1 -119.9(4) . . . 4_556 ?
O2 S1 O1 Cs1 119.9(4) 4_556 . . . ?
O2 S1 O1 Cs1 -13.7(5) . . . . ?
O2 S1 O1 Cs1 13.7(5) 4_556 . . 4_556 ?
O2 S1 O2 Cs1 97.5(10) 4_556 . . 7_657 ?
O2 S1 O2 Cs1 -121.2(4) 4_556 . . . ?
N1 S1 O1 Cs1 -126.90(18) . . . . ?
N1 S1 O1 Cs1 126.90(18) . . . 4_556 ?
N1 S1 O2 Cs1 127.2(4) . . . . ?
N1 S1 O2 Cs1 -14.1(10) . . . 7_657 ?
O3 S2 O4 Cs1 39.5(18) 7_557 . . 7_667 ?
O3 S2 O4 Cs1 -140.5(18) . . . 7_667 ?
O3 S2 O4 O4 -44(3) 7_557 . . 9_767 ?
O3 S2 O4 O4 136(3) . . . 9_767 ?
O4 S2 O4 Cs1 125.3(17) 8_677 . . 7_667 ?
O4 S2 O4 Cs1 84(3) 9_767 . . 7_667 ?
O4 S2 O4 Cs1 153.5(17) 2_765 . . 7_667 ?
O4 S2 O4 Cs1 -36.5(13) 7_557 . . 7_667 ?
O4 S2 O4 Cs1 -74(2) 3_675 . . 7_667 ?
O4 S2 O4 O4 -120(3) 7_557 . . 9_767 ?
O4 S2 O4 O4 -158(2) 3_675 . . 9_767 ?
O4 S2 O4 O4 70(4) 2_765 . . 9_767 ?
O4 S2 O4 O4 41(2) 8_677 . . 9_767 ?
